data_2013062
loop_
_publ_author_name
'Salma Kiani'
'Richard J. Staples'
.
'Alan B. Packard'
.

_publ_section_title
;
 A lariat-functionalized copper(II) diimine--dioxime complex
;
_journal_issue 12
_journal_name_full 'Acta Crystallographica Section C'
_journal_page_first m593
_journal_page_last m595
_journal_paper_doi 10.1107/S0108270102019911
_journal_volume 58
_journal_year 2002
_chemical_formula_iupac '[Cu2 (C17 H24 N5 O2)2] (Cl O4)2'
_chemical_formula_moiety 'C34 H52 Cu2 N10 O6 2+, 2Cl O4 1-'
_chemical_formula_sum 'C34 H52 Cl2 Cu2 N10 O14'
_chemical_formula_weight 1022.82
_chemical_name_common 'Copper(II) Lariat-PreH'
_chemical_name_systematic ?
_space_group_IT_number 14
_symmetry_cell_setting monoclinic
_symmetry_space_group_name_Hall '-P 2ybc'
_symmetry_space_group_name_H-M 'P 1 21/c 1'
_atom_sites_solution_hydrogens geom
_atom_sites_solution_primary direct
_atom_sites_solution_secondary difmap
_cell_angle_alpha 90.00
_cell_angle_beta 90.6050(10)
_cell_angle_gamma 90.00
_cell_formula_units_Z 4
_cell_length_a 21.7323(15)
_cell_length_b 7.8564(5)
_cell_length_c 26.0263(18)
_cell_measurement_reflns_used 87
_cell_measurement_temperature 213(2)
_cell_measurement_theta_max 17.65
_cell_measurement_theta_min 2.25
_cell_volume 4443.4(5)
_computing_cell_refinement 'SMART (Bruker, 1998)'
_computing_data_collection 'ASTRO (Bruker, 1997)'
_computing_data_reduction 'SAINT (Bruker, 1999)'
_computing_molecular_graphics 'SHELXTL (Bruker, 1998)'
_computing_publication_material 'XCIF in SHELXTL'
_computing_structure_refinement 'SHELXL97 (Sheldrick, 1997)'
_computing_structure_solution 'SHELXS97 (Sheldrick, 1997)'
_diffrn_ambient_temperature 213(2)
_diffrn_detector_area_resol_mean 836.6
_diffrn_measured_fraction_theta_full 0.893
_diffrn_measured_fraction_theta_max 0.893
_diffrn_measurement_device_type 'Bruker CCD'
_diffrn_measurement_method '0.3\% \w'
_diffrn_radiation_monochromator graphite
_diffrn_radiation_source 'normal-focus sealed tube'
_diffrn_radiation_type MoK\a
_diffrn_radiation_wavelength 0.71073
_diffrn_reflns_av_R_equivalents 0.0394
_diffrn_reflns_av_sigmaI/netI 0.0484
_diffrn_reflns_limit_h_max 27
_diffrn_reflns_limit_h_min -25
_diffrn_reflns_limit_k_max 4
_diffrn_reflns_limit_k_min -10
_diffrn_reflns_limit_l_max 33
_diffrn_reflns_limit_l_min -33
_diffrn_reflns_number 27348
_diffrn_reflns_theta_full 27.91
_diffrn_reflns_theta_max 27.91
_diffrn_reflns_theta_min 0.94
_diffrn_standards_decay_% 0
_diffrn_standards_interval_count 0
_diffrn_standards_number 0
_exptl_absorpt_coefficient_mu 1.151
_exptl_absorpt_correction_type none
_exptl_crystal_colour red
_exptl_crystal_density_diffrn 1.529
_exptl_crystal_density_method 'not measured'
_exptl_crystal_description needle
_exptl_crystal_F_000 2120
_exptl_crystal_size_max 0.20
_exptl_crystal_size_mid 0.10
_exptl_crystal_size_min 0.10
_refine_diff_density_max 0.610
_refine_diff_density_min -0.482
_refine_ls_extinction_method none
_refine_ls_goodness_of_fit_ref 1.052
_refine_ls_hydrogen_treatment mixed
_refine_ls_matrix_type full
_refine_ls_number_parameters 575
_refine_ls_number_reflns 9509
_refine_ls_number_restraints 0
_refine_ls_restrained_S_all 1.052
_refine_ls_R_factor_all 0.0783
_refine_ls_R_factor_gt 0.0452
_refine_ls_shift/su_max 0.006
_refine_ls_shift/su_mean 0.000
_refine_ls_structure_factor_coef Fsqd
_refine_ls_weighting_details 'calc w = 1/[\s^2^(Fo^2^)+(0.0719P)^2^+0.1179P] where P = (Fo^2^+2Fc^2^)/3'
_refine_ls_weighting_scheme calc
_refine_ls_wR_factor_gt 0.1201
_refine_ls_wR_factor_ref 0.1374
_reflns_number_gt 6206
_reflns_number_total 9509
_reflns_threshold_expression I>2\s(I)
_cod_data_source_file fg1662.cif
_cod_data_source_block II
_cod_depositor_comments
;
The following automatic conversions were performed:
'_symmetry_cell_setting' value 'Monoclinic' changed to 'monoclinic'
according to '/home/saulius/struct/CIF-dictionaries/cif_core.dic'
dictionary named 'cif_core.dic' version 2.4.1 from
2010-06-29.

'_geom_bond_publ_flag' value 'Y' changed to 'y' according to
'/home/saulius/struct/CIF-dictionaries/cif_core.dic' dictionary named
'cif_core.dic' version 2.4.1 from 2010-06-29 (11 times).

Automatic conversion script
Id: cif_fix_enum 1527 2010-12-29 10:47:43Z saulius 

The following automatic conversions were performed:

'_symmetry_cell_setting' value 'Monoclinic' changed to 'monoclinic'
according to /home/saulius/struct/CIF-dictionaries/cif_core.dic
dictionary named 'cif_core.dic' version 2.4.1 from
2010-06-29.

'_geom_bond_publ_flag' value 'Y' changed to 'y'
according to /home/saulius/struct/CIF-dictionaries/cif_core.dic
dictionary named 'cif_core.dic' version 2.4.1 from 2010-06-29 (11
times).

'_geom_angle_publ_flag' value 'Y' changed to 'y' according
to /home/saulius/struct/CIF-dictionaries/cif_core.dic dictionary
named 'cif_core.dic' version 2.4.1 from 2010-06-29 (20
times).

'_geom_hbond_publ_flag' value 'Y' changed to 'y' according
to /home/saulius/struct/CIF-dictionaries/cif_core.dic dictionary
named 'cif_core.dic' version 2.4.1 from 2010-06-29 (6 times).

Automatic conversion script
Id: cif_fix_values 1715 2011-07-08 13:25:40Z adriana 
;
_cod_original_sg_symbol_H-M 'P 21/c'
_cod_database_code 2013062
_cod_database_fobs_code 2013062

loop_
_symmetry_equiv_pos_as_xyz
'x, y, z'
'-x, y+1/2, -z+1/2'
'-x, -y, -z'
'x, -y-1/2, z-1/2'

loop_
_atom_site_label
_atom_site_fract_x
_atom_site_fract_y
_atom_site_fract_z
_atom_site_U_iso_or_equiv
_atom_site_adp_type
_atom_site_calc_flag
_atom_site_refinement_flags
_atom_site_occupancy
_atom_site_disorder_assembly
_atom_site_disorder_group
_atom_site_type_symbol
Cu1 0.252642(17) 0.43477(5) 0.255319(16) 0.03984(13) Uani d . 1 . . Cu
O1 0.28462(16) 0.0961(3) 0.21653(13) 0.0709(9) Uani d . 1 . . O
H1A 0.245(2) 0.109(6) 0.2107(17) 0.074(15) Uiso d . 1 . . H
O2 0.17298(14) 0.1855(4) 0.20795(12) 0.0751(9) Uani d . 1 . . O
O3 0.27769(13) 0.5656(5) 0.18355(12) 0.1015(13) Uani d . 1 . . O
H3A 0.2520 0.6264 0.1670 0.152 Uiso d R 1 . . H
H3B 0.3121 0.6151 0.1796 0.152 Uiso d R 1 . . H
N1 0.30470(14) 0.2359(3) 0.24252(11) 0.0475(7) Uani d . 1 . . N
N2 0.32891(11) 0.5131(3) 0.28785(10) 0.0360(6) Uani d . 1 . . N
N3 0.19715(12) 0.6170(3) 0.27609(10) 0.0407(6) Uani d . 1 . . N
N4 0.17618(14) 0.3378(4) 0.22924(12) 0.0532(8) Uani d . 1 . . N
N5 0.31061(14) 0.8002(4) 0.45696(13) 0.0513(8) Uani d . 1 . . N
C1 0.36100(17) 0.2499(4) 0.25518(15) 0.0488(9) Uani d . 1 . . C
C2 0.37495(15) 0.4138(4) 0.28214(13) 0.0413(8) Uani d . 1 . . C
C3 0.33350(15) 0.6791(4) 0.31225(14) 0.0454(8) Uani d . 1 . . C
H3C 0.3435 0.7646 0.2862 0.054 Uiso calc R 1 . . H
H3D 0.3672 0.6772 0.3376 0.054 Uiso calc R 1 . . H
C4 0.27393(15) 0.7305(4) 0.33897(14) 0.0416(8) Uani d . 1 . . C
H4B 0.2618 0.6378 0.3625 0.050 Uiso calc R 1 . . H
C5 0.22002(16) 0.7685(4) 0.30266(15) 0.0499(9) Uani d . 1 . . C
H5A 0.1864 0.8189 0.3224 0.060 Uiso calc R 1 . . H
H5B 0.2331 0.8523 0.2771 0.060 Uiso calc R 1 . . H
C6 0.14219(15) 0.5992(5) 0.25903(13) 0.0484(9) Uani d . 1 . . C
C7 0.12854(17) 0.4357(5) 0.23384(16) 0.0589(10) Uani d . 1 . . C
C8 0.4092(2) 0.1185(5) 0.2434(2) 0.0775(14) Uani d . 1 . . C
H8A 0.3895 0.0176 0.2294 0.116 Uiso calc R 1 . . H
H8B 0.4313 0.0891 0.2747 0.116 Uiso calc R 1 . . H
H8C 0.4377 0.1642 0.2186 0.116 Uiso calc R 1 . . H
C9 0.43930(15) 0.4483(5) 0.29946(16) 0.0583(10) Uani d . 1 . . C
H9A 0.4432 0.5671 0.3092 0.088 Uiso calc R 1 . . H
H9B 0.4673 0.4235 0.2717 0.088 Uiso calc R 1 . . H
H9C 0.4492 0.3769 0.3288 0.088 Uiso calc R 1 . . H
C10 0.28556(18) 0.8927(4) 0.37080(15) 0.0542(10) Uani d . 1 . . C
H10A 0.2999 0.9824 0.3477 0.065 Uiso calc R 1 . . H
H10B 0.2463 0.9305 0.3851 0.065 Uiso calc R 1 . . H
C11 0.33107(18) 0.8749(4) 0.41389(15) 0.0487(9) Uani d . 1 . . C
C12 0.3907(2) 0.9339(5) 0.41106(17) 0.0608(11) Uani d . 1 . . C
H12A 0.4044 0.9861 0.3807 0.073 Uiso calc R 1 . . H
C13 0.4303(2) 0.9171(5) 0.45225(19) 0.0686(12) Uani d . 1 . . C
H13A 0.4714 0.9538 0.4500 0.082 Uiso calc R 1 . . H
C14 0.4093(2) 0.8466(5) 0.49619(18) 0.0650(11) Uani d . 1 . . C
H14A 0.4348 0.8374 0.5255 0.078 Uiso calc R 1 . . H
C15 0.34956(19) 0.7888(5) 0.49677(15) 0.0576(10) Uani d . 1 . . C
H15A 0.3353 0.7380 0.5271 0.069 Uiso calc R 1 . . H
C16 0.09268(17) 0.7310(6) 0.26347(17) 0.0708(12) Uani d . 1 . . C
H16A 0.0655 0.7010 0.2914 0.106 Uiso calc R 1 . . H
H16B 0.0693 0.7361 0.2316 0.106 Uiso calc R 1 . . H
H16C 0.1112 0.8411 0.2703 0.106 Uiso calc R 1 . . H
C17 0.0657(2) 0.3853(8) 0.2150(2) 0.110(2) Uani d . 1 . . C
H17A 0.0585 0.4334 0.1811 0.164 Uiso calc R 1 . . H
H17B 0.0350 0.4277 0.2385 0.164 Uiso calc R 1 . . H
H17C 0.0631 0.2622 0.2131 0.164 Uiso calc R 1 . . H
Cu2 0.237848(19) 0.30545(5) 0.465767(17) 0.04497(14) Uani d . 1 . . Cu
O4 0.33753(13) 0.3458(3) 0.39327(11) 0.0532(6) Uani d . 1 . . O
H4A 0.302(3) 0.321(7) 0.376(2) 0.13(2) Uiso d . 1 . . H
O5 0.23528(12) 0.2817(3) 0.35420(9) 0.0501(6) Uani d . 1 . . O
O6 0.21302(11) 0.5765(3) 0.46900(11) 0.0598(7) Uani d . 1 . . O
H6A 0.2421 0.6445 0.4617 0.090 Uiso d R 1 . . H
H6B 0.1830 0.6160 0.4515 0.090 Uiso d R 1 . . H
N6 0.32214(13) 0.3343(3) 0.44252(12) 0.0460(7) Uani d . 1 . . N
N7 0.28015(16) 0.3022(4) 0.53282(12) 0.0536(8) Uani d . 1 . . N
N8 0.15699(14) 0.2196(3) 0.48640(12) 0.0486(7) Uani d . 1 . . N
N9 0.20327(13) 0.2590(3) 0.39775(11) 0.0439(7) Uani d . 1 . . N
N10 0.18859(15) -0.2191(4) 0.62670(12) 0.0532(8) Uani d . 1 . . N
C20 0.36353(17) 0.3495(4) 0.47859(16) 0.0513(9) Uani d . 1 . . C
C21 0.33752(19) 0.3344(5) 0.53111(16) 0.0558(10) Uani d . 1 . . C
C22 0.2444(2) 0.2848(5) 0.58055(16) 0.0688(12) Uani d . 1 . . C
H22A 0.2274 0.3960 0.5898 0.083 Uiso calc R 1 . . H
H22B 0.2721 0.2487 0.6085 0.083 Uiso calc R 1 . . H
C23 0.1924(2) 0.1572(5) 0.57515(15) 0.0596(11) Uani d . 1 . . C
H23A 0.1750 0.1448 0.6100 0.072 Uiso calc R 1 . . H
C24 0.1395(2) 0.2126(5) 0.54113(16) 0.0609(11) Uani d . 1 . . C
H24A 0.1052 0.1328 0.5451 0.073 Uiso calc R 1 . . H
H24B 0.1254 0.3253 0.5520 0.073 Uiso calc R 1 . . H
C25 0.12068(17) 0.1900(4) 0.44908(17) 0.0491(9) Uani d . 1 . . C
C26 0.14751(17) 0.2056(4) 0.39640(15) 0.0472(9) Uani d . 1 . . C
C27 0.42932(17) 0.3808(6) 0.46727(19) 0.0713(12) Uani d . 1 . . C
H27A 0.4394 0.3297 0.4345 0.107 Uiso calc R 1 . . H
H27B 0.4548 0.3307 0.4941 0.107 Uiso calc R 1 . . H
H27C 0.4368 0.5024 0.4658 0.107 Uiso calc R 1 . . H
C28 0.3784(2) 0.3629(7) 0.57683(19) 0.0861(14) Uani d . 1 . . C
H28A 0.3552 0.4177 0.6038 0.129 Uiso calc R 1 . . H
H28B 0.4126 0.4350 0.5672 0.129 Uiso calc R 1 . . H
H28C 0.3939 0.2544 0.5891 0.129 Uiso calc R 1 . . H
C29 0.21689(19) -0.0211(5) 0.56056(15) 0.0581(10) Uani d . 1 . . C
H29A 0.2202 -0.0288 0.5231 0.070 Uiso calc R 1 . . H
H29B 0.2582 -0.0362 0.5754 0.070 Uiso calc R 1 . . H
C30 0.17593(18) -0.1603(5) 0.57925(15) 0.0517(9) Uani d . 1 . . C
C31 0.1261(2) -0.2246(5) 0.55093(17) 0.0627(11) Uani d . 1 . . C
H31A 0.1177 -0.1834 0.5177 0.075 Uiso calc R 1 . . H
C32 0.0893(2) -0.3487(5) 0.5720(2) 0.0694(12) Uani d . 1 . . C
H32A 0.0552 -0.3912 0.5536 0.083 Uiso calc R 1 . . H
C33 0.1034(2) -0.4099(5) 0.62068(19) 0.0661(12) Uani d . 1 . . C
H33A 0.0792 -0.4944 0.6361 0.079 Uiso calc R 1 . . H
C34 0.1538(2) -0.3430(5) 0.64550(16) 0.0588(10) Uani d . 1 . . C
H34A 0.1644 -0.3875 0.6779 0.071 Uiso calc R 1 . . H
C35 0.05369(17) 0.1447(5) 0.45354(19) 0.0678(12) Uani d . 1 . . C
H35A 0.0492 0.0219 0.4540 0.102 Uiso calc R 1 . . H
H35B 0.0311 0.1911 0.4244 0.102 Uiso calc R 1 . . H
H35C 0.0376 0.1920 0.4851 0.102 Uiso calc R 1 . . H
C36 0.1129(2) 0.1634(5) 0.34833(17) 0.0635(11) Uani d . 1 . . C
H36A 0.0824 0.2511 0.3415 0.095 Uiso calc R 1 . . H
H36B 0.0924 0.0546 0.3524 0.095 Uiso calc R 1 . . H
H36C 0.1412 0.1571 0.3199 0.095 Uiso calc R 1 . . H
Cl1 0.43757(5) 0.60696(19) 0.14848(4) 0.0792(4) Uani d . 1 . . Cl
O1A 0.4710(3) 0.4586(8) 0.1610(2) 0.185(2) Uani d . 1 . . O
O2A 0.42286(19) 0.6884(5) 0.19493(14) 0.1135(14) Uani d . 1 . . O
O3A 0.4761(2) 0.6994(6) 0.11801(15) 0.1417(19) Uani d . 1 . . O
O4A 0.38656(19) 0.5497(7) 0.12044(17) 0.149(2) Uani d . 1 . . O
Cl2 0.05722(4) 0.65922(11) 0.40773(4) 0.0502(2) Uani d . 1 . . Cl
O1B 0.00945(17) 0.7665(5) 0.4007(2) 0.155(2) Uani d . 1 . . O
O2B 0.11242(14) 0.7567(4) 0.40626(15) 0.0933(11) Uani d . 1 . . O
O3B 0.0540(2) 0.5344(4) 0.36984(17) 0.1304(17) Uani d . 1 . . O
O4B 0.0541(3) 0.5763(7) 0.45351(18) 0.200(3) Uani d . 1 . . O

loop_
_atom_site_aniso_label
_atom_site_aniso_U_11
_atom_site_aniso_U_22
_atom_site_aniso_U_33
_atom_site_aniso_U_12
_atom_site_aniso_U_13
_atom_site_aniso_U_23
Cu1 0.0312(2) 0.0441(2) 0.0442(3) -0.00044(17) -0.00014(17) -0.00591(18)
O1 0.080(2) 0.0500(16) 0.082(2) -0.0066(16) 0.0081(18) -0.0193(15)
O2 0.0674(19) 0.0735(19) 0.084(2) -0.0246(15) -0.0016(16) -0.0301(16)
O3 0.0468(17) 0.185(4) 0.073(2) 0.012(2) 0.0105(15) 0.070(2)
N1 0.056(2) 0.0402(15) 0.0460(18) 0.0031(14) 0.0078(14) -0.0059(13)
N2 0.0314(14) 0.0394(13) 0.0372(15) 0.0014(11) 0.0012(11) 0.0020(12)
N3 0.0303(15) 0.0512(15) 0.0406(16) 0.0045(12) -0.0013(12) -0.0008(13)
N4 0.0436(18) 0.0643(19) 0.052(2) -0.0150(15) 0.0042(14) -0.0087(16)
N5 0.0521(19) 0.0474(16) 0.054(2) 0.0028(14) -0.0006(15) -0.0100(15)
C1 0.050(2) 0.0459(19) 0.051(2) 0.0103(16) 0.0145(17) 0.0060(16)
C2 0.0348(18) 0.0529(19) 0.0365(19) 0.0039(15) 0.0087(14) 0.0099(15)
C3 0.0380(19) 0.0437(18) 0.054(2) -0.0027(15) -0.0041(16) -0.0049(16)
C4 0.044(2) 0.0330(15) 0.048(2) 0.0021(14) -0.0068(15) -0.0011(14)
C5 0.046(2) 0.0443(18) 0.059(2) 0.0109(16) -0.0093(17) -0.0057(17)
C6 0.0327(19) 0.075(2) 0.038(2) 0.0036(17) 0.0051(15) 0.0000(18)
C7 0.036(2) 0.086(3) 0.055(2) -0.016(2) -0.0015(17) -0.004(2)
C8 0.071(3) 0.062(2) 0.101(4) 0.028(2) 0.024(3) 0.003(2)
C9 0.0333(19) 0.078(3) 0.064(3) 0.0066(18) 0.0005(17) 0.010(2)
C10 0.066(3) 0.0362(17) 0.060(3) 0.0064(17) -0.0122(19) -0.0065(17)
C11 0.062(2) 0.0344(16) 0.050(2) 0.0007(16) -0.0048(18) -0.0099(16)
C12 0.071(3) 0.050(2) 0.061(3) -0.016(2) 0.000(2) -0.0060(19)
C13 0.058(3) 0.069(3) 0.079(3) -0.017(2) -0.008(2) -0.017(2)
C14 0.060(3) 0.067(3) 0.067(3) 0.002(2) -0.012(2) -0.022(2)
C15 0.067(3) 0.062(2) 0.044(2) 0.003(2) -0.002(2) -0.0060(19)
C16 0.038(2) 0.115(3) 0.059(3) 0.025(2) -0.0035(18) 0.000(2)
C17 0.048(3) 0.140(5) 0.141(5) -0.015(3) -0.018(3) -0.039(4)
Cu2 0.0418(3) 0.0493(2) 0.0440(3) -0.00010(19) 0.00968(19) 0.00265(19)
O4 0.0487(16) 0.0592(15) 0.0520(17) 0.0027(13) 0.0150(13) 0.0123(13)
O5 0.0609(16) 0.0458(13) 0.0440(15) 0.0059(11) 0.0089(12) 0.0051(11)
O6 0.0417(14) 0.0499(14) 0.088(2) 0.0039(11) -0.0005(13) -0.0063(13)
N6 0.0404(17) 0.0466(16) 0.051(2) 0.0068(13) 0.0077(14) 0.0122(14)
N7 0.061(2) 0.0554(18) 0.0446(19) -0.0048(15) 0.0051(15) 0.0028(14)
N8 0.0477(18) 0.0427(15) 0.056(2) 0.0005(13) 0.0180(15) 0.0006(14)
N9 0.0489(18) 0.0376(14) 0.0452(18) 0.0067(13) 0.0062(14) 0.0006(13)
N10 0.062(2) 0.0536(17) 0.0438(19) 0.0019(15) -0.0031(15) 0.0031(15)
C20 0.044(2) 0.0457(19) 0.065(3) 0.0068(16) 0.0001(18) 0.0048(18)
C21 0.059(3) 0.050(2) 0.059(3) 0.0014(18) -0.0028(19) 0.0068(18)
C22 0.092(3) 0.071(3) 0.044(2) -0.013(2) 0.017(2) -0.006(2)
C23 0.084(3) 0.052(2) 0.043(2) -0.005(2) 0.027(2) -0.0004(18)
C24 0.070(3) 0.049(2) 0.064(3) 0.0024(19) 0.031(2) -0.0022(19)
C25 0.045(2) 0.0276(16) 0.075(3) 0.0035(14) 0.0087(19) -0.0051(17)
C26 0.050(2) 0.0297(16) 0.062(3) 0.0055(15) 0.0009(18) -0.0051(16)
C27 0.039(2) 0.076(3) 0.099(4) 0.004(2) 0.003(2) -0.007(3)
C28 0.081(3) 0.106(4) 0.071(3) 0.005(3) -0.024(3) 0.010(3)
C29 0.068(3) 0.063(2) 0.044(2) 0.002(2) 0.0118(19) 0.0015(18)
C30 0.060(2) 0.052(2) 0.043(2) 0.0082(18) 0.0026(18) -0.0070(17)
C31 0.072(3) 0.061(2) 0.054(3) 0.014(2) -0.007(2) -0.008(2)
C32 0.059(3) 0.050(2) 0.099(4) 0.007(2) -0.011(2) -0.015(2)
C33 0.073(3) 0.049(2) 0.077(3) -0.002(2) 0.013(2) 0.000(2)
C34 0.076(3) 0.048(2) 0.052(2) 0.006(2) 0.002(2) 0.0022(18)
C35 0.047(2) 0.051(2) 0.105(4) -0.0036(18) 0.018(2) -0.007(2)
C36 0.071(3) 0.046(2) 0.073(3) -0.0040(19) -0.009(2) -0.006(2)
Cl1 0.0543(7) 0.1250(10) 0.0584(7) -0.0306(7) 0.0090(5) -0.0034(7)
O1A 0.199(6) 0.209(6) 0.148(5) 0.054(5) 0.020(4) -0.005(4)
O2A 0.137(4) 0.131(3) 0.073(3) -0.005(3) 0.046(2) -0.010(2)
O3A 0.129(4) 0.216(5) 0.081(3) -0.107(3) 0.035(2) -0.020(3)
O4A 0.088(3) 0.252(6) 0.107(3) -0.077(3) 0.002(2) -0.029(3)
Cl2 0.0524(5) 0.0460(5) 0.0521(6) 0.0001(4) 0.0036(4) 0.0064(4)
O1B 0.067(2) 0.084(2) 0.314(7) 0.024(2) -0.043(3) -0.072(3)
O2B 0.0558(19) 0.089(2) 0.136(3) -0.0139(17) 0.0154(19) 0.017(2)
O3B 0.179(4) 0.080(2) 0.134(4) -0.028(2) 0.061(3) -0.048(2)
O4B 0.300(7) 0.209(5) 0.091(3) -0.169(5) -0.075(4) 0.073(3)

loop_
_atom_type_symbol
_atom_type_description
_atom_type_scat_dispersion_real
_atom_type_scat_dispersion_imag
_atom_type_scat_source
C C 0.0033 0.0016 'International Tables Vol C Tables 4.2.6.8 and 6.1.1.4'
H H 0.0000 0.0000 'International Tables Vol C Tables 4.2.6.8 and 6.1.1.4'
N N 0.0061 0.0033 'International Tables Vol C Tables 4.2.6.8 and 6.1.1.4'
O O 0.0106 0.0060 'International Tables Vol C Tables 4.2.6.8 and 6.1.1.4'
Cl Cl 0.1484 0.1585 'International Tables Vol C Tables 4.2.6.8 and 6.1.1.4'
Cu Cu 0.3201 1.2651 'International Tables Vol C Tables 4.2.6.8 and 6.1.1.4'

loop_
_geom_angle_atom_site_label_1
_geom_angle_atom_site_label_2
_geom_angle_atom_site_label_3
_geom_angle
_geom_angle_publ_flag
N4 Cu1 N3 81.71(12) y
N4 Cu1 N2 173.44(12) y
N3 Cu1 N2 99.95(11) y
N4 Cu1 N1 96.95(13) y
N3 Cu1 N1 172.47(12) y
N2 Cu1 N1 80.56(12) y
N4 Cu1 O3 96.01(13) y
N3 Cu1 O3 92.95(12) y
N2 Cu1 O3 90.25(12) y
N1 Cu1 O3 94.55(13) y
N1 O1 H1A 107(3) ?
Cu1 O3 H3A 121.7 ?
Cu1 O3 H3B 122.7 ?
H3A O3 H3B 104.9 ?
C1 N1 O1 120.2(3) ?
C1 N1 Cu1 116.3(2) ?
O1 N1 Cu1 123.1(3) ?
C2 N2 C3 123.2(3) ?
C2 N2 Cu1 114.8(2) ?
C3 N2 Cu1 121.7(2) ?
C6 N3 C5 124.5(3) ?
C6 N3 Cu1 113.7(2) ?
C5 N3 Cu1 121.4(2) ?
C7 N4 O2 122.6(3) ?
C7 N4 Cu1 114.6(3) ?
O2 N4 Cu1 122.9(2) ?
C15 N5 C11 117.6(3) ?
N1 C1 C2 112.8(3) ?
N1 C1 C8 124.0(4) ?
C2 C1 C8 123.2(4) ?
N2 C2 C9 125.9(3) ?
N2 C2 C1 115.1(3) ?
C9 C2 C1 118.9(3) ?
N2 C3 C4 112.4(3) ?
N2 C3 H3C 109.1 ?
C4 C3 H3C 109.1 ?
N2 C3 H3D 109.1 ?
C4 C3 H3D 109.1 ?
H3C C3 H3D 107.9 ?
C5 C4 C3 114.7(3) ?
C5 C4 C10 107.0(3) ?
C3 C4 C10 109.2(3) ?
C5 C4 H4B 108.6 ?
C3 C4 H4B 108.6 ?
C10 C4 H4B 108.6 ?
N3 C5 C4 112.9(3) ?
N3 C5 H5A 109.0 ?
C4 C5 H5A 109.0 ?
N3 C5 H5B 109.0 ?
C4 C5 H5B 109.0 ?
H5A C5 H5B 107.8 ?
N3 C6 C7 115.7(3) ?
N3 C6 C16 124.6(4) ?
C7 C6 C16 119.7(3) ?
N4 C7 C6 113.7(3) ?
N4 C7 C17 122.6(4) ?
C6 C7 C17 123.7(4) ?
C1 C8 H8A 109.5 ?
C1 C8 H8B 109.5 ?
H8A C8 H8B 109.5 ?
C1 C8 H8C 109.5 ?
H8A C8 H8C 109.5 ?
H8B C8 H8C 109.5 ?
C2 C9 H9A 109.5 ?
C2 C9 H9B 109.5 ?
H9A C9 H9B 109.5 ?
C2 C9 H9C 109.5 ?
H9A C9 H9C 109.5 ?
H9B C9 H9C 109.5 ?
C11 C10 C4 115.5(3) ?
C11 C10 H10A 108.4 ?
C4 C10 H10A 108.4 ?
C11 C10 H10B 108.4 ?
C4 C10 H10B 108.4 ?
H10A C10 H10B 107.5 ?
N5 C11 C12 120.7(4) ?
N5 C11 C10 116.4(3) ?
C12 C11 C10 122.9(4) ?
C13 C12 C11 120.5(4) ?
C13 C12 H12A 119.8 ?
C11 C12 H12A 119.8 ?
C14 C13 C12 118.9(4) ?
C14 C13 H13A 120.5 ?
C12 C13 H13A 120.5 ?
C13 C14 C15 118.1(4) ?
C13 C14 H14A 120.9 ?
C15 C14 H14A 120.9 ?
N5 C15 C14 124.1(4) ?
N5 C15 H15A 118.0 ?
C14 C15 H15A 118.0 ?
C6 C16 H16A 109.5 ?
C6 C16 H16B 109.5 ?
H16A C16 H16B 109.5 ?
C6 C16 H16C 109.5 ?
H16A C16 H16C 109.5 ?
H16B C16 H16C 109.5 ?
C7 C17 H17A 109.5 ?
C7 C17 H17B 109.5 ?
H17A C17 H17B 109.5 ?
C7 C17 H17C 109.5 ?
H17A C17 H17C 109.5 ?
H17B C17 H17C 109.5 ?
N6 Cu2 N9 95.42(13) y
N6 Cu2 N8 166.53(11) y
N9 Cu2 N8 81.17(13) y
N6 Cu2 N7 81.06(13) y
N9 Cu2 N7 167.51(12) y
N8 Cu2 N7 99.46(14) y
N6 Cu2 O6 97.53(10) y
N9 Cu2 O6 97.09(11) y
N8 Cu2 O6 95.82(10) y
N7 Cu2 O6 95.25(11) y
N6 O4 H4A 103(4) ?
Cu2 O6 H6A 114.7 ?
Cu2 O6 H6B 121.4 ?
H6A O6 H6B 102.7 ?
C20 N6 O4 120.7(3) ?
C20 N6 Cu2 115.6(3) ?
O4 N6 Cu2 123.6(2) ?
C21 N7 C22 124.8(4) ?
C21 N7 Cu2 114.6(3) ?
C22 N7 Cu2 120.2(3) ?
C25 N8 C24 124.6(3) ?
C25 N8 Cu2 113.9(3) ?
C24 N8 Cu2 121.1(3) ?
C26 N9 O5 121.1(3) ?
C26 N9 Cu2 116.2(3) ?
O5 N9 Cu2 122.8(2) ?
C34 N10 C30 118.6(3) ?
N6 C20 C27 122.2(4) ?
N6 C20 C21 112.9(3) ?
C27 C20 C21 124.9(4) ?
N7 C21 C20 115.4(4) ?
N7 C21 C28 125.2(4) ?
C20 C21 C28 119.4(4) ?
N7 C22 C23 112.4(3) ?
N7 C22 H22A 109.1 ?
C23 C22 H22A 109.1 ?
N7 C22 H22B 109.1 ?
C23 C22 H22B 109.1 ?
H22A C22 H22B 107.9 ?
C24 C23 C22 115.3(3) ?
C24 C23 C29 112.3(3) ?
C22 C23 C29 111.2(4) ?
C24 C23 H23A 105.7 ?
C22 C23 H23A 105.7 ?
C29 C23 H23A 105.7 ?
N8 C24 C23 112.0(3) ?
N8 C24 H24A 109.2 ?
C23 C24 H24A 109.2 ?
N8 C24 H24B 109.2 ?
C23 C24 H24B 109.2 ?
H24A C24 H24B 107.9 ?
N8 C25 C26 116.2(3) ?
N8 C25 C35 125.4(4) ?
C26 C25 C35 118.4(4) ?
N9 C26 C36 124.4(4) ?
N9 C26 C25 112.2(3) ?
C36 C26 C25 123.4(3) ?
C20 C27 H27A 109.5 ?
C20 C27 H27B 109.5 ?
H27A C27 H27B 109.5 ?
C20 C27 H27C 109.5 ?
H27A C27 H27C 109.5 ?
H27B C27 H27C 109.5 ?
C21 C28 H28A 109.5 ?
C21 C28 H28B 109.5 ?
H28A C28 H28B 109.5 ?
C21 C28 H28C 109.5 ?
H28A C28 H28C 109.5 ?
H28B C28 H28C 109.5 ?
C30 C29 C23 112.0(3) ?
C30 C29 H29A 109.2 ?
C23 C29 H29A 109.2 ?
C30 C29 H29B 109.2 ?
C23 C29 H29B 109.2 ?
H29A C29 H29B 107.9 ?
N10 C30 C31 120.7(4) ?
N10 C30 C29 115.7(3) ?
C31 C30 C29 123.6(4) ?
C32 C31 C30 119.7(4) ?
C32 C31 H31A 120.2 ?
C30 C31 H31A 120.2 ?
C31 C32 C33 119.0(4) ?
C31 C32 H32A 120.5 ?
C33 C32 H32A 120.5 ?
C34 C33 C32 117.7(4) ?
C34 C33 H33A 121.1 ?
C32 C33 H33A 121.1 ?
N10 C34 C33 124.2(4) ?
N10 C34 H34A 117.9 ?
C33 C34 H34A 117.9 ?
C25 C35 H35A 109.5 ?
C25 C35 H35B 109.5 ?
H35A C35 H35B 109.5 ?
C25 C35 H35C 109.5 ?
H35A C35 H35C 109.5 ?
H35B C35 H35C 109.5 ?
C26 C36 H36A 109.5 ?
C26 C36 H36B 109.5 ?
H36A C36 H36B 109.5 ?
C26 C36 H36C 109.5 ?
H36A C36 H36C 109.5 ?
H36B C36 H36C 109.5 ?
O3A Cl1 O4A 110.8(3) ?
O3A Cl1 O2A 113.7(3) ?
O4A Cl1 O2A 114.2(3) ?
O3A Cl1 O1A 104.8(4) ?
O4A Cl1 O1A 105.0(4) ?
O2A Cl1 O1A 107.4(3) ?
O1B Cl2 O4B 111.9(4) ?
O1B Cl2 O3B 108.1(3) ?
O4B Cl2 O3B 106.3(3) ?
O1B Cl2 O2B 107.9(2) ?
O4B Cl2 O2B 109.4(3) ?
O3B Cl2 O2B 113.3(2) ?

loop_
_geom_bond_atom_site_label_1
_geom_bond_atom_site_label_2
_geom_bond_site_symmetry_2
_geom_bond_distance
_geom_bond_publ_flag
Cu1 N1 . 1.960(3) y
Cu1 N2 . 1.953(3) y
Cu1 N3 . 1.952(3) y
Cu1 N4 . 1.944(3) y
Cu1 O3 . 2.205(3) y
Cu1 O5 . 2.869(2) y
O1 N1 . 1.360(4) ?
O1 H1A . 0.88(4) ?
O2 N4 . 1.320(4) ?
O3 H3A . 0.8499 ?
O3 H3B . 0.8500 ?
N1 C1 . 1.269(5) ?
N2 C2 . 1.279(4) ?
N2 C3 . 1.453(4) ?
N3 C6 . 1.278(4) ?
N3 C5 . 1.461(4) ?
N4 C7 . 1.296(5) ?
N5 C15 . 1.334(5) ?
N5 C11 . 1.345(5) ?
C1 C2 . 1.495(5) ?
C1 C8 . 1.504(5) ?
C2 C9 . 1.490(5) ?
C3 C4 . 1.530(5) ?
C3 H3C . 0.9800 ?
C3 H3D . 0.9800 ?
C4 C5 . 1.527(5) ?
C4 C10 . 1.540(4) ?
C4 H4B . 0.9900 ?
C5 H5A . 0.9800 ?
C5 H5B . 0.9800 ?
C6 C7 . 1.471(5) ?
C6 C16 . 1.498(5) ?
C7 C17 . 1.499(5) ?
C8 H8A . 0.9700 ?
C8 H8B . 0.9700 ?
C8 H8C . 0.9700 ?
C9 H9A . 0.9700 ?
C9 H9B . 0.9700 ?
C9 H9C . 0.9700 ?
C10 C11 . 1.494(5) ?
C10 H10A . 0.9800 ?
C10 H10B . 0.9800 ?
C11 C12 . 1.379(5) ?
C12 C13 . 1.374(6) ?
C12 H12A . 0.9400 ?
C13 C14 . 1.355(6) ?
C13 H13A . 0.9400 ?
C14 C15 . 1.375(6) ?
C14 H14A . 0.9400 ?
C15 H15A . 0.9400 ?
C16 H16A . 0.9700 ?
C16 H16B . 0.9700 ?
C16 H16C . 0.9700 ?
C17 H17A . 0.9700 ?
C17 H17B . 0.9700 ?
C17 H17C . 0.9700 ?
Cu2 N6 . 1.948(3) y
Cu2 N7 . 1.964(3) y
Cu2 N8 . 1.962(3) y
Cu2 N9 . 1.950(3) y
Cu2 O6 . 2.198(2) y
O4 N6 . 1.331(4) ?
O4 H4A . 0.91(6) ?
O5 N9 . 1.348(3) ?
O6 H6A . 0.8500 ?
O6 H6B . 0.8500 ?
N6 C20 . 1.299(5) ?
N7 C21 . 1.274(5) ?
N7 C22 . 1.478(5) ?
N8 C25 . 1.267(5) ?
N8 C24 . 1.479(5) ?
N9 C26 . 1.283(4) ?
N10 C34 . 1.329(5) ?
N10 C30 . 1.344(5) ?
C20 C27 . 1.483(5) ?
C20 C21 . 1.490(6) ?
C21 C28 . 1.494(6) ?
C22 C23 . 1.517(6) ?
C22 H22A . 0.9800 ?
C22 H22B . 0.9800 ?
C23 C24 . 1.507(6) ?
C23 C29 . 1.548(5) ?
C23 H23A . 0.9900 ?
C24 H24A . 0.9800 ?
C24 H24B . 0.9800 ?
C25 C26 . 1.501(5) ?
C25 C35 . 1.504(5) ?
C26 C36 . 1.490(5) ?
C27 H27A . 0.9700 ?
C27 H27B . 0.9700 ?
C27 H27C . 0.9700 ?
C28 H28A . 0.9700 ?
C28 H28B . 0.9700 ?
C28 H28C . 0.9700 ?
C29 C30 . 1.495(5) ?
C29 H29A . 0.9800 ?
C29 H29B . 0.9800 ?
C30 C31 . 1.398(5) ?
C31 C32 . 1.378(6) ?
C31 H31A . 0.9400 ?
C32 C33 . 1.387(6) ?
C32 H32A . 0.9400 ?
C33 C34 . 1.371(6) ?
C33 H33A . 0.9400 ?
C34 H34A . 0.9400 ?
C35 H35A . 0.9700 ?
C35 H35B . 0.9700 ?
C35 H35C . 0.9700 ?
C36 H36A . 0.9700 ?
C36 H36B . 0.9700 ?
C36 H36C . 0.9700 ?
Cl1 O3A . 1.368(4) ?
Cl1 O4A . 1.395(4) ?
Cl1 O2A . 1.407(4) ?
Cl1 O1A . 1.410(6) ?
Cl2 O1B . 1.348(4) ?
Cl2 O4B . 1.360(4) ?
Cl2 O3B . 1.392(4) ?
Cl2 O2B . 1.424(3) ?

loop_
_geom_hbond_atom_site_label_D
_geom_hbond_atom_site_label_H
_geom_hbond_atom_site_label_A
_geom_hbond_site_symmetry_A
_geom_hbond_distance_DH
_geom_hbond_distance_HA
_geom_hbond_distance_DA
_geom_hbond_angle_DHA
_geom_hbond_publ_flag
O1 H1A O2 . 0.88(4) 1.67(4) 2.533(4) 164(4) y
O3 H3A N10 4_565 0.85 1.87 2.708(4) 169 y
O3 H3B O4A . 0.85 2.30 2.897(5) 127 y
O4 H4A O5 . 0.91(6) 1.58(6) 2.486(4) 173(6) y
O6 H6A N5 . 0.85 1.93 2.775(4) 171 y
O6 H6B O2B . 0.85 2.22 3.062(4) 171 y

loop_
_geom_torsion_atom_site_label_1
_geom_torsion_atom_site_label_2
_geom_torsion_atom_site_label_3
_geom_torsion_atom_site_label_4
_geom_torsion
N4 Cu1 N1 C1 -179.9(3)
N2 Cu1 N1 C1 -6.0(3)
O3 Cu1 N1 C1 83.5(3)
N4 Cu1 N1 O1 7.1(3)
N2 Cu1 N1 O1 -179.0(3)
O3 Cu1 N1 O1 -89.5(3)
N3 Cu1 N2 C2 178.0(2)
N1 Cu1 N2 C2 5.6(2)
O3 Cu1 N2 C2 -89.0(2)
N3 Cu1 N2 C3 -7.6(3)
N1 Cu1 N2 C3 -179.9(3)
O3 Cu1 N2 C3 85.5(3)
N4 Cu1 N3 C6 -7.3(2)
N2 Cu1 N3 C6 179.2(2)
O3 Cu1 N3 C6 88.4(3)
N4 Cu1 N3 C5 -179.5(3)
N2 Cu1 N3 C5 6.9(3)
O3 Cu1 N3 C5 -83.9(3)
N3 Cu1 N4 C7 4.5(3)
N1 Cu1 N4 C7 177.0(3)
O3 Cu1 N4 C7 -87.6(3)
N3 Cu1 N4 O2 -176.3(3)
N1 Cu1 N4 O2 -3.8(3)
O3 Cu1 N4 O2 91.5(3)
O1 N1 C1 C2 178.4(3)
Cu1 N1 C1 C2 5.2(4)
O1 N1 C1 C8 -0.3(6)
Cu1 N1 C1 C8 -173.4(3)
C3 N2 C2 C9 0.8(5)
Cu1 N2 C2 C9 175.1(3)
C3 N2 C2 C1 -178.9(3)
Cu1 N2 C2 C1 -4.5(4)
N1 C1 C2 N2 -0.5(4)
C8 C1 C2 N2 178.2(3)
N1 C1 C2 C9 179.9(3)
C8 C1 C2 C9 -1.4(5)
C2 N2 C3 C4 -150.3(3)
Cu1 N2 C3 C4 35.7(4)
N2 C3 C4 C5 -68.9(4)
N2 C3 C4 C10 171.1(3)
C6 N3 C5 C4 153.9(3)
Cu1 N3 C5 C4 -34.7(4)
C3 C4 C5 N3 68.5(4)
C10 C4 C5 N3 -170.3(3)
C5 N3 C6 C7 -179.5(3)
Cu1 N3 C6 C7 8.6(4)
C5 N3 C6 C16 0.2(6)
Cu1 N3 C6 C16 -171.8(3)
O2 N4 C7 C6 179.5(3)
Cu1 N4 C7 C6 -1.3(4)
O2 N4 C7 C17 -0.6(6)
Cu1 N4 C7 C17 178.6(4)
N3 C6 C7 N4 -4.9(5)
C16 C6 C7 N4 175.4(3)
N3 C6 C7 C17 175.2(4)
C16 C6 C7 C17 -4.5(6)
C5 C4 C10 C11 171.9(3)
C3 C4 C10 C11 -63.4(4)
C15 N5 C11 C12 1.3(5)
C15 N5 C11 C10 -177.4(3)
C4 C10 C11 N5 -78.8(4)
C4 C10 C11 C12 102.6(4)
N5 C11 C12 C13 0.1(6)
C10 C11 C12 C13 178.7(4)
C11 C12 C13 C14 -2.1(6)
C12 C13 C14 C15 2.6(6)
C11 N5 C15 C14 -0.8(5)
C13 C14 C15 N5 -1.2(6)
N9 Cu2 N6 C20 -172.4(3)
N8 Cu2 N6 C20 -97.8(6)
N7 Cu2 N6 C20 -4.5(3)
O6 Cu2 N6 C20 89.7(3)
N9 Cu2 N6 O4 10.5(3)
N8 Cu2 N6 O4 85.1(6)
N7 Cu2 N6 O4 178.4(3)
O6 Cu2 N6 O4 -87.4(2)
N6 Cu2 N7 C21 6.1(3)
N9 Cu2 N7 C21 80.5(6)
N8 Cu2 N7 C21 172.4(3)
O6 Cu2 N7 C21 -90.7(3)
N6 Cu2 N7 C22 178.8(3)
N9 Cu2 N7 C22 -106.7(6)
N8 Cu2 N7 C22 -14.8(3)
O6 Cu2 N7 C22 82.0(3)
N6 Cu2 N8 C25 -81.6(6)
N9 Cu2 N8 C25 -5.3(2)
N7 Cu2 N8 C25 -172.7(2)
O6 Cu2 N8 C25 91.0(2)
N6 Cu2 N8 C24 105.5(6)
N9 Cu2 N8 C24 -178.3(3)
N7 Cu2 N8 C24 14.3(3)
O6 Cu2 N8 C24 -82.0(3)
N6 Cu2 N9 C26 169.7(2)
N8 Cu2 N9 C26 2.8(2)
N7 Cu2 N9 C26 96.7(6)
O6 Cu2 N9 C26 -92.0(2)
N6 Cu2 N9 O5 -10.6(2)
N8 Cu2 N9 O5 -177.5(2)
N7 Cu2 N9 O5 -83.6(6)
O6 Cu2 N9 O5 87.7(2)
O4 N6 C20 C27 0.3(5)
Cu2 N6 C20 C27 -176.9(3)
O4 N6 C20 C21 179.5(3)
Cu2 N6 C20 C21 2.3(4)
C22 N7 C21 C20 -178.9(3)
Cu2 N7 C21 C20 -6.5(4)
C22 N7 C21 C28 -1.0(6)
Cu2 N7 C21 C28 171.3(3)
N6 C20 C21 N7 2.9(5)
C27 C20 C21 N7 -177.9(3)
N6 C20 C21 C28 -175.1(4)
C27 C20 C21 C28 4.1(6)
C21 N7 C22 C23 -147.5(4)
Cu2 N7 C22 C23 40.6(5)
N7 C22 C23 C24 -70.5(5)
N7 C22 C23 C29 58.8(5)
C25 N8 C24 C23 148.3(3)
Cu2 N8 C24 C23 -39.5(4)
C22 C23 C24 N8 69.5(4)
C29 C23 C24 N8 -59.3(4)
C24 N8 C25 C26 179.5(3)
Cu2 N8 C25 C26 6.8(4)
C24 N8 C25 C35 0.8(5)
Cu2 N8 C25 C35 -171.9(3)
O5 N9 C26 C36 0.2(5)
Cu2 N9 C26 C36 179.9(3)
O5 N9 C26 C25 -179.8(2)
Cu2 N9 C26 C25 -0.1(3)
N8 C25 C26 N9 -4.5(4)
C35 C25 C26 N9 174.3(3)
N8 C25 C26 C36 175.5(3)
C35 C25 C26 C36 -5.7(5)
C24 C23 C29 C30 -77.0(4)
C22 C23 C29 C30 152.1(3)
C34 N10 C30 C31 1.9(5)
C34 N10 C30 C29 180.0(3)
C23 C29 C30 N10 -89.4(4)
C23 C29 C30 C31 88.7(5)
N10 C30 C31 C32 0.4(6)
C29 C30 C31 C32 -177.5(4)
C30 C31 C32 C33 -1.3(6)
C31 C32 C33 C34 0.0(6)
C30 N10 C34 C33 -3.5(6)
C32 C33 C34 N10 2.5(6)
